data_4307917
loop_
_publ_author_name
'Liang Deng'
'Hoi-Shan Chan'
'Zuowei Xie'

_publ_section_title
;
Synthesis, Structure, Reactivity, and Thermal Isomerization of
Boron-Substituted 13-Vertex Cobaltacarboranes (\h5-Cp)Co(\h6-R2C2B10Me8H2)
(R = H, Et)
;
_journal_name_full 'Inorganic Chemistry'
_journal_page_first 2716
_journal_page_last 2724
_journal_paper_doi 10.1021/ic062423t
_journal_volume 46
_journal_year 2007
_chemical_formula_sum 'C19 H41 B10 Co'
_chemical_formula_weight 436.55
_chemical_name_systematic
; 
 ? 
;
_space_group_IT_number 14
_symmetry_cell_setting monoclinic
_symmetry_space_group_name_Hall '-P 2ybc'
_symmetry_space_group_name_H-M 'P 1 21/c 1'
_atom_sites_solution_hydrogens geom
_atom_sites_solution_primary direct
_atom_sites_solution_secondary difmap
_audit_creation_method SHELXL-97
_cell_angle_alpha 90.00
_cell_angle_beta 106.67(3)
_cell_angle_gamma 90.00
_cell_formula_units_Z 4
_cell_length_a 13.314(3)
_cell_length_b 10.011(2)
_cell_length_c 19.776(4)
_cell_measurement_temperature 293(2)
_cell_volume 2525.1(10)
_computing_cell_refinement 'Bruker FRAMBO'
_computing_data_collection 'Bruker FRAMBO'
_computing_data_reduction 'Bruker SHELXTL'
_computing_molecular_graphics 'Bruker SHELXTL'
_computing_publication_material 'Bruker SHELXTL'
_computing_structure_refinement 'SHELXL-97 (Sheldrick, 1997)'
_computing_structure_solution 'SHELXS-97 (Sheldrick, 1990)'
_diffrn_ambient_temperature 293(2)
_diffrn_measured_fraction_theta_full 0.835
_diffrn_measured_fraction_theta_max 0.835
_diffrn_measurement_device_type 'multiwire proportional'
_diffrn_measurement_method 'phi and omega scans'
_diffrn_radiation_monochromator graphite
_diffrn_radiation_source 'fine-focus sealed tube'
_diffrn_radiation_type MoK\a
_diffrn_radiation_wavelength 0.71073
_diffrn_reflns_av_R_equivalents 0.0805
_diffrn_reflns_av_sigmaI/netI 0.0388
_diffrn_reflns_limit_h_max 9
_diffrn_reflns_limit_h_min 0
_diffrn_reflns_limit_k_max 9
_diffrn_reflns_limit_k_min 0
_diffrn_reflns_limit_l_max 18
_diffrn_reflns_limit_l_min -19
_diffrn_reflns_number 2106
_diffrn_reflns_theta_full 20.00
_diffrn_reflns_theta_max 20.00
_diffrn_reflns_theta_min 2.15
_exptl_absorpt_coefficient_mu 0.684
_exptl_absorpt_correction_T_max 0.9347
_exptl_absorpt_correction_T_min 0.8475
_exptl_absorpt_correction_type empirical
_exptl_crystal_colour red
_exptl_crystal_density_diffrn 1.148
_exptl_crystal_density_method 'not measured'
_exptl_crystal_description block
_exptl_crystal_F_000 928
_exptl_crystal_size_max 0.25
_exptl_crystal_size_mid 0.20
_exptl_crystal_size_min 0.10
_refine_diff_density_max 0.234
_refine_diff_density_min -0.369
_refine_diff_density_rms 0.049
_refine_ls_extinction_method none
_refine_ls_goodness_of_fit_ref 1.048
_refine_ls_hydrogen_treatment riding
_refine_ls_matrix_type full
_refine_ls_number_parameters 271
_refine_ls_number_reflns 1972
_refine_ls_number_restraints 0
_refine_ls_restrained_S_all 1.048
_refine_ls_R_factor_all 0.0534
_refine_ls_R_factor_gt 0.0436
_refine_ls_shift/su_max 0.000
_refine_ls_shift/su_mean 0.000
_refine_ls_structure_factor_coef Fsqd
_refine_ls_weighting_details 'calc w=1/[\s^2^(Fo^2^)+(0.0743P)^2^+2.2274P] where P=(Fo^2^+2Fc^2^)/3'
_refine_ls_weighting_scheme calc
_refine_ls_wR_factor_gt 0.1181
_refine_ls_wR_factor_ref 0.1263
_reflns_number_gt 1697
_reflns_number_total 1972
_reflns_threshold_expression >2sigma(I)
_cod_data_source_file ic062423tsi20061218_054606_7.cif
_cod_data_source_block 8a
_cod_depositor_comments
;
The following automatic conversions were performed:
'_symmetry_cell_setting' value 'Monoclinic' changed to 'monoclinic'
according to '/home/saulius/struct/CIF-dictionaries/cif_core.dic'
dictionary named 'cif_core.dic' version 2.4.1 from
2010-06-29.

'_exptl_absorpt_correction_type' value 'EMPIRICAL' changed to
'empirical' according to
'/home/saulius/struct/CIF-dictionaries/cif_core.dic' dictionary named
'cif_core.dic' version 2.4.1 from 2010-06-29.

Automatic conversion script
Id: cif_fix_enum 1527 2010-12-29 10:47:43Z saulius 
;
_cod_original_cell_volume 2525.2(9)
_cod_database_code 4307917

loop_
_symmetry_equiv_pos_as_xyz
'x, y, z'
'-x, y+1/2, -z+1/2'
'-x, -y, -z'
'x, -y-1/2, z-1/2'

loop_
_atom_site_label
_atom_site_type_symbol
_atom_site_fract_x
_atom_site_fract_y
_atom_site_fract_z
_atom_site_U_iso_or_equiv
_atom_site_adp_type
_atom_site_occupancy
_atom_site_symmetry_multiplicity
_atom_site_calc_flag
_atom_site_refinement_flags
_atom_site_disorder_assembly
_atom_site_disorder_group
Co4 Co 0.82733(5) 0.29773(6) 0.38076(3) 0.0383(4) Uani 1 1 d . . .
C1 C 0.6772(4) 0.3045(4) 0.3229(2) 0.0438(15) Uani 1 1 d . . .
H1 H 0.6219 0.3823 0.3288 0.053 Uiso 1 1 calc R . .
C2 C 0.7258(5) 0.4822(5) 0.2340(3) 0.0699(18) Uani 1 1 d . . .
H2A H 0.6829 0.4721 0.1861 0.105 Uiso 1 1 calc R . .
H2B H 0.7933 0.5163 0.2342 0.105 Uiso 1 1 calc R . .
H2C H 0.6928 0.5435 0.2583 0.105 Uiso 1 1 calc R . .
C3 C 0.6052(5) 0.1691(7) 0.4178(3) 0.084(2) Uani 1 1 d . . .
H3A H 0.5483 0.1092 0.3974 0.126 Uiso 1 1 calc R . .
H3B H 0.5780 0.2560 0.4230 0.126 Uiso 1 1 calc R . .
H3C H 0.6446 0.1362 0.4633 0.126 Uiso 1 1 calc R . .
C5 C 0.5184(5) 0.1873(7) 0.2188(3) 0.089(2) Uani 1 1 d . . .
H5A H 0.4840 0.1031 0.2190 0.134 Uiso 1 1 calc R . .
H5B H 0.5125 0.2128 0.1710 0.134 Uiso 1 1 calc R . .
H5C H 0.4859 0.2540 0.2404 0.134 Uiso 1 1 calc R . .
C6 C 0.8494(4) 0.2485(5) 0.2787(3) 0.0484(15) Uani 1 1 d . . .
H6 H 0.9085 0.3112 0.2650 0.058 Uiso 1 1 calc R . .
C9 C 0.7191(6) 0.2433(7) 0.1333(3) 0.091(2) Uani 1 1 d . . .
H9A H 0.7833 0.2488 0.1206 0.137 Uiso 1 1 calc R . .
H9B H 0.6855 0.3292 0.1272 0.137 Uiso 1 1 calc R . .
H9C H 0.6735 0.1791 0.1036 0.137 Uiso 1 1 calc R . .
C10 C 1.0233(5) 0.1108(6) 0.3731(3) 0.085(2) Uani 1 1 d . . .
H10A H 1.0443 0.0338 0.3516 0.128 Uiso 1 1 calc R . .
H10B H 1.0412 0.0979 0.4233 0.128 Uiso 1 1 calc R . .
H10C H 1.0589 0.1884 0.3630 0.128 Uiso 1 1 calc R . .
C11 C 0.6561(5) -0.0643(6) 0.1794(3) 0.089(2) Uani 1 1 d . . .
H11A H 0.7055 -0.1294 0.1729 0.133 Uiso 1 1 calc R . .
H11B H 0.6263 -0.0177 0.1358 0.133 Uiso 1 1 calc R . .
H11C H 0.6014 -0.1084 0.1936 0.133 Uiso 1 1 calc R . .
C12 C 0.9198(5) 0.0416(7) 0.2044(3) 0.093(2) Uani 1 1 d . . .
H12A H 0.8775 0.0246 0.1570 0.139 Uiso 1 1 calc R . .
H12B H 0.9555 -0.0389 0.2242 0.139 Uiso 1 1 calc R . .
H12C H 0.9704 0.1096 0.2039 0.139 Uiso 1 1 calc R . .
C13 C 0.8611(6) -0.1601(6) 0.3277(4) 0.104(3) Uani 1 1 d . . .
H13A H 0.9151 -0.1657 0.3718 0.156 Uiso 1 1 calc R . .
H13B H 0.8895 -0.1842 0.2899 0.156 Uiso 1 1 calc R . .
H13C H 0.8051 -0.2201 0.3283 0.156 Uiso 1 1 calc R . .
C20 C 0.8093(5) 0.4658(5) 0.4401(3) 0.0512(16) Uani 1 1 d . . .
C21 C 0.8876(5) 0.4882(5) 0.4065(3) 0.0507(16) Uani 1 1 d . . .
H21A H 0.8866 0.5598 0.3725 0.061 Uiso 1 1 calc R . .
C22 C 0.9657(5) 0.3916(6) 0.4276(3) 0.0559(16) Uani 1 1 d . . .
H22A H 1.0298 0.3860 0.4129 0.067 Uiso 1 1 calc R . .
C23 C 0.9376(6) 0.3057(6) 0.4754(3) 0.0567(18) Uani 1 1 d . . .
H23A H 0.9789 0.2304 0.5005 0.068 Uiso 1 1 calc R . .
C24 C 0.8415(6) 0.3497(6) 0.4823(3) 0.0573(17) Uani 1 1 d . . .
H24A H 0.8032 0.3087 0.5125 0.069 Uiso 1 1 calc R . .
C25 C 0.7150(5) 0.5489(6) 0.4358(3) 0.0671(18) Uani 1 1 d . . .
H25A H 0.6593 0.4923 0.4421 0.081 Uiso 1 1 calc R . .
H25B H 0.6910 0.5891 0.3892 0.081 Uiso 1 1 calc R . .
C26 C 0.7377(5) 0.6582(6) 0.4912(3) 0.0641(17) Uani 1 1 d . . .
H26A H 0.7627 0.6174 0.5375 0.077 Uiso 1 1 calc R . .
H26B H 0.7935 0.7144 0.4846 0.077 Uiso 1 1 calc R . .
C27 C 0.6438(5) 0.7451(6) 0.4893(3) 0.079(2) Uani 1 1 d . . .
H27A H 0.6179 0.7849 0.4428 0.095 Uiso 1 1 calc R . .
H27B H 0.5884 0.6895 0.4970 0.095 Uiso 1 1 calc R . .
C28 C 0.6687(5) 0.8546(6) 0.5438(3) 0.085(2) Uani 1 1 d . . .
H28A H 0.6067 0.9064 0.5403 0.128 Uiso 1 1 calc R . .
H28B H 0.7224 0.9112 0.5358 0.128 Uiso 1 1 calc R . .
H28C H 0.6929 0.8159 0.5900 0.128 Uiso 1 1 calc R . .
B2 B 0.7396(5) 0.3416(6) 0.2725(3) 0.0445(17) Uani 1 1 d . . .
B3 B 0.6805(6) 0.1787(6) 0.3673(3) 0.054(2) Uani 1 1 d . . .
B5 B 0.6380(6) 0.1742(6) 0.2615(3) 0.054(2) Uani 1 1 d . . .
B7 B 0.8021(5) 0.0859(6) 0.3863(3) 0.0533(19) Uani 1 1 d . . .
H7 H 0.8286 0.0453 0.4402 0.064 Uiso 1 1 calc R . .
B8 B 0.6930(6) 0.0286(6) 0.3222(3) 0.061(2) Uani 1 1 d . . .
H8 H 0.6426 -0.0523 0.3315 0.074 Uiso 1 1 calc R . .
B9 B 0.7438(6) 0.1981(6) 0.2139(3) 0.0525(19) Uani 1 1 d . . .
B10 B 0.9003(6) 0.1312(6) 0.3426(3) 0.0500(19) Uani 1 1 d . . .
B11 B 0.7150(6) 0.0406(6) 0.2395(3) 0.058(2) Uani 1 1 d . . .
B12 B 0.8469(5) 0.0903(6) 0.2509(3) 0.055(2) Uani 1 1 d . . .
B13 B 0.8173(6) -0.0115(6) 0.3161(4) 0.064(2) Uani 1 1 d . . .

loop_
_atom_site_aniso_label
_atom_site_aniso_U_11
_atom_site_aniso_U_22
_atom_site_aniso_U_33
_atom_site_aniso_U_23
_atom_site_aniso_U_13
_atom_site_aniso_U_12
Co4 0.0392(8) 0.0394(5) 0.0387(5) -0.0039(3) 0.0149(4) -0.0022(3)
C1 0.043(4) 0.045(3) 0.045(3) -0.008(2) 0.014(3) 0.001(3)
C2 0.095(5) 0.057(3) 0.061(4) 0.011(3) 0.029(3) 0.008(3)
C3 0.079(6) 0.106(5) 0.086(4) 0.005(4) 0.054(4) -0.022(4)
C5 0.054(6) 0.121(6) 0.084(5) -0.032(4) 0.007(4) -0.009(4)
C6 0.048(4) 0.049(3) 0.057(3) -0.006(3) 0.028(3) -0.011(3)
C9 0.126(6) 0.106(5) 0.048(4) -0.009(4) 0.035(4) -0.009(5)
C10 0.071(6) 0.081(5) 0.101(5) -0.021(4) 0.020(4) 0.019(4)
C11 0.098(6) 0.081(4) 0.096(5) -0.041(4) 0.041(4) -0.029(4)
C12 0.095(6) 0.090(5) 0.111(5) -0.036(4) 0.060(5) 0.002(4)
C13 0.149(8) 0.042(3) 0.122(6) -0.005(4) 0.040(5) 0.011(4)
C20 0.047(5) 0.056(4) 0.050(3) -0.020(3) 0.014(3) -0.001(4)
C21 0.048(5) 0.046(3) 0.061(4) -0.012(3) 0.020(4) -0.010(4)
C22 0.037(5) 0.064(4) 0.064(4) -0.015(3) 0.010(3) -0.006(4)
C23 0.056(6) 0.062(4) 0.046(4) -0.010(3) 0.004(3) 0.010(4)
C24 0.063(6) 0.074(4) 0.036(3) -0.009(3) 0.016(3) -0.009(4)
C25 0.050(5) 0.081(4) 0.070(4) -0.024(3) 0.017(3) 0.010(4)
C26 0.067(5) 0.069(4) 0.056(3) -0.013(3) 0.018(3) 0.016(4)
C27 0.078(6) 0.081(4) 0.078(4) -0.017(4) 0.022(4) 0.020(4)
C28 0.113(6) 0.066(4) 0.090(5) -0.009(4) 0.049(4) 0.016(4)
B2 0.041(5) 0.047(3) 0.048(4) -0.004(3) 0.016(3) 0.003(3)
B3 0.053(6) 0.058(4) 0.055(4) -0.005(3) 0.024(4) -0.012(4)
B5 0.054(6) 0.062(4) 0.047(4) -0.013(3) 0.014(4) -0.013(4)
B7 0.071(6) 0.041(3) 0.047(4) 0.005(3) 0.016(3) -0.006(3)
B8 0.075(7) 0.049(4) 0.067(4) -0.005(3) 0.031(4) -0.021(4)
B9 0.062(6) 0.059(4) 0.043(4) -0.013(3) 0.027(3) -0.003(4)
B10 0.042(6) 0.046(4) 0.063(4) -0.006(3) 0.016(4) 0.010(3)
B11 0.062(6) 0.050(4) 0.067(4) -0.022(3) 0.026(4) -0.015(4)
B12 0.052(6) 0.053(4) 0.067(4) -0.018(3) 0.028(4) 0.001(4)
B13 0.070(7) 0.042(4) 0.078(5) -0.005(3) 0.021(4) -0.005(4)

loop_
_atom_type_symbol
_atom_type_description
_atom_type_scat_dispersion_real
_atom_type_scat_dispersion_imag
_atom_type_scat_source
C C 0.0033 0.0016 'International Tables Vol C Tables 4.2.6.8 and 6.1.1.4'
H H 0.0000 0.0000 'International Tables Vol C Tables 4.2.6.8 and 6.1.1.4'
B B 0.0013 0.0007 'International Tables Vol C Tables 4.2.6.8 and 6.1.1.4'
Co Co 0.3494 0.9721 'International Tables Vol C Tables 4.2.6.8 and 6.1.1.4'

loop_
_geom_angle_atom_site_label_1
_geom_angle_atom_site_label_2
_geom_angle_atom_site_label_3
_geom_angle
_geom_angle_site_symmetry_1
_geom_angle_site_symmetry_3
_geom_angle_publ_flag
C1 Co4 C23 150.4(3) . . ?
C1 Co4 C24 110.6(3) . . ?
C23 Co4 C24 40.3(2) . . ?
C1 Co4 C22 150.4(2) . . ?
C23 Co4 C22 40.5(2) . . ?
C24 Co4 C22 67.4(2) . . ?
C1 Co4 C21 111.2(2) . . ?
C23 Co4 C21 67.1(2) . . ?
C24 Co4 C21 66.6(2) . . ?
C22 Co4 C21 39.6(2) . . ?
C1 Co4 C20 92.1(2) . . ?
C23 Co4 C20 67.7(2) . . ?
C24 Co4 C20 40.2(2) . . ?
C22 Co4 C20 67.1(2) . . ?
C21 Co4 C20 39.3(2) . . ?
C1 Co4 B7 85.3(2) . . ?
C23 Co4 B7 94.2(2) . . ?
C24 Co4 B7 100.0(2) . . ?
C22 Co4 B7 124.3(3) . . ?
C21 Co4 B7 161.3(2) . . ?
C20 Co4 B7 135.6(2) . . ?
C1 Co4 B2 42.4(2) . . ?
C23 Co4 B2 161.5(3) . . ?
C24 Co4 B2 142.7(3) . . ?
C22 Co4 B2 121.1(2) . . ?
C21 Co4 B2 96.7(2) . . ?
C20 Co4 B2 105.8(2) . . ?
B7 Co4 B2 101.6(2) . . ?
C1 Co4 B10 107.5(2) . . ?
C23 Co4 B10 94.2(3) . . ?
C24 Co4 B10 128.1(3) . . ?
C22 Co4 B10 94.4(3) . . ?
C21 Co4 B10 127.7(3) . . ?
C20 Co4 B10 160.4(3) . . ?
B7 Co4 B10 49.7(3) . . ?
B2 Co4 B10 88.9(2) . . ?
C1 Co4 C6 81.7(2) . . ?
C23 Co4 C6 127.7(3) . . ?
C24 Co4 C6 167.3(3) . . ?
C22 Co4 C6 100.4(2) . . ?
C21 Co4 C6 106.8(2) . . ?
C20 Co4 C6 139.9(2) . . ?
B7 Co4 C6 83.6(2) . . ?
B2 Co4 C6 46.3(2) . . ?
B10 Co4 C6 46.5(2) . . ?
C1 Co4 B3 41.8(2) . . ?
C23 Co4 B3 120.5(3) . . ?
C24 Co4 B3 94.8(2) . . ?
C22 Co4 B3 160.6(2) . . ?
C21 Co4 B3 141.4(3) . . ?
C20 Co4 B3 104.9(3) . . ?
B7 Co4 B3 48.6(3) . . ?
B2 Co4 B3 77.6(2) . . ?
B10 Co4 B3 90.7(2) . . ?
C6 Co4 B3 96.6(2) . . ?
B2 C1 B3 130.4(5) . . ?
B2 C1 B5 80.7(4) . . ?
B3 C1 B5 74.9(4) . . ?
B2 C1 Co4 74.8(3) . . ?
B3 C1 Co4 77.5(3) . . ?
B5 C1 Co4 114.8(4) . . ?
B12 C6 B9 62.2(4) . . ?
B12 C6 B2 123.8(4) . . ?
B9 C6 B2 66.3(3) . . ?
B12 C6 B10 64.0(4) . . ?
B9 C6 B10 115.0(4) . . ?
B2 C6 B10 125.2(4) . . ?
B12 C6 Co4 121.6(4) . . ?
B9 C6 Co4 117.9(3) . . ?
B2 C6 Co4 66.6(3) . . ?
B10 C6 Co4 66.6(3) . . ?
C21 C20 C24 105.6(5) . . ?
C21 C20 C25 127.6(6) . . ?
C24 C20 C25 126.7(6) . . ?
C21 C20 Co4 69.2(3) . . ?
C24 C20 Co4 67.1(3) . . ?
C25 C20 Co4 130.1(4) . . ?
C22 C21 C20 109.7(5) . . ?
C22 C21 Co4 68.8(3) . . ?
C20 C21 Co4 71.4(3) . . ?
C21 C22 C23 107.9(5) . . ?
C21 C22 Co4 71.6(3) . . ?
C23 C22 Co4 69.1(3) . . ?
C24 C23 C22 107.5(5) . . ?
C24 C23 Co4 70.2(3) . . ?
C22 C23 Co4 70.4(3) . . ?
C23 C24 C20 109.3(5) . . ?
C23 C24 Co4 69.5(3) . . ?
C20 C24 Co4 72.6(3) . . ?
C20 C25 C26 111.9(5) . . ?
C27 C26 C25 113.8(5) . . ?
C28 C27 C26 112.9(5) . . ?
C1 B2 C2 121.6(5) . . ?
C1 B2 C6 116.0(4) . . ?
C2 B2 C6 119.9(5) . . ?
C1 B2 B9 109.9(4) . . ?
C2 B2 B9 114.0(4) . . ?
C6 B2 B9 56.2(3) . . ?
C1 B2 B5 54.6(3) . . ?
C2 B2 B5 131.9(5) . . ?
C6 B2 B5 94.8(4) . . ?
B9 B2 B5 57.2(3) . . ?
C1 B2 Co4 62.8(3) . . ?
C2 B2 Co4 127.5(4) . . ?
C6 B2 Co4 67.1(3) . . ?
B9 B2 Co4 110.8(4) . . ?
B5 B2 Co4 95.0(3) . . ?
C1 B3 C3 119.0(5) . . ?
C1 B3 B8 113.5(4) . . ?
C3 B3 B8 115.2(5) . . ?
C1 B3 B7 114.8(5) . . ?
C3 B3 B7 121.4(5) . . ?
B8 B3 B7 57.6(4) . . ?
C1 B3 B5 57.7(3) . . ?
C3 B3 B5 127.4(5) . . ?
B8 B3 B5 59.8(3) . . ?
B7 B3 B5 99.9(4) . . ?
C1 B3 Co4 60.7(3) . . ?
C3 B3 Co4 129.5(4) . . ?
B8 B3 Co4 107.8(4) . . ?
B7 B3 Co4 63.3(3) . . ?
B5 B3 Co4 96.4(3) . . ?
C5 B5 C1 111.2(5) . . ?
C5 B5 B11 119.0(5) . . ?
C1 B5 B11 129.7(5) . . ?
C5 B5 B8 123.3(5) . . ?
C1 B5 B8 98.6(4) . . ?
B11 B5 B8 56.1(3) . . ?
C5 B5 B9 119.7(5) . . ?
C1 B5 B9 97.6(4) . . ?
B11 B5 B9 55.2(3) . . ?
B8 B5 B9 101.6(4) . . ?
C5 B5 B3 119.7(5) . . ?
C1 B5 B3 47.4(3) . . ?
B11 B5 B3 104.9(4) . . ?
B8 B5 B3 54.2(3) . . ?
B9 B5 B3 118.8(4) . . ?
C5 B5 B2 120.2(5) . . ?
C1 B5 B2 44.7(3) . . ?
B11 B5 B2 102.7(4) . . ?
B8 B5 B2 115.0(4) . . ?
B9 B5 B2 54.4(3) . . ?
B3 B5 B2 84.0(3) . . ?
B8 B7 B13 59.9(4) . . ?
B8 B7 B3 60.3(4) . . ?
B13 B7 B3 114.9(5) . . ?
B8 B7 B10 107.6(4) . . ?
B13 B7 B10 60.1(4) . . ?
B3 B7 B10 119.7(4) . . ?
B8 B7 Co4 113.6(4) . . ?
B13 B7 Co4 116.9(4) . . ?
B3 B7 Co4 68.1(3) . . ?
B10 B7 Co4 65.6(3) . . ?
B7 B8 B13 60.7(4) . . ?
B7 B8 B11 109.4(5) . . ?
B13 B8 B11 62.2(4) . . ?
B7 B8 B3 62.1(4) . . ?
B13 B8 B3 117.2(5) . . ?
B11 B8 B3 118.4(5) . . ?
B7 B8 B5 107.4(4) . . ?
B13 B8 B5 109.6(5) . . ?
B11 B8 B5 59.5(4) . . ?
B3 B8 B5 66.0(3) . . ?
C9 B9 C6 124.2(5) . . ?
C9 B9 B11 123.4(5) . . ?
C6 B9 B11 104.9(5) . . ?
C9 B9 B12 120.6(5) . . ?
C6 B9 B12 58.6(4) . . ?
B11 B9 B12 61.7(4) . . ?
C9 B9 B2 111.6(5) . . ?
C6 B9 B2 57.4(3) . . ?
B11 B9 B2 118.3(4) . . ?
B12 B9 B2 112.3(4) . . ?
C9 B9 B5 123.7(6) . . ?
C6 B9 B5 103.5(4) . . ?
B11 B9 B5 59.2(4) . . ?
B12 B9 B5 108.6(4) . . ?
B2 B9 B5 68.4(3) . . ?
C10 B10 C6 120.9(5) . . ?
C10 B10 B13 119.4(5) . . ?
C6 B10 B13 104.5(4) . . ?
C10 B10 B12 114.9(5) . . ?
C6 B10 B12 56.9(3) . . ?
B13 B10 B12 59.4(4) . . ?
C10 B10 B7 126.2(5) . . ?
C6 B10 B7 109.6(5) . . ?
B13 B10 B7 58.2(4) . . ?
B12 B10 B7 107.0(5) . . ?
C10 B10 Co4 118.8(4) . . ?
C6 B10 Co4 67.0(3) . . ?
B13 B10 Co4 114.5(4) . . ?
B12 B10 Co4 116.1(4) . . ?
B7 B10 Co4 64.7(3) . . ?
C11 B11 B9 118.7(5) . . ?
C11 B11 B8 118.0(5) . . ?
B9 B11 B8 116.5(4) . . ?
C11 B11 B12 122.0(5) . . ?
B9 B11 B12 59.2(4) . . ?
B8 B11 B12 109.0(5) . . ?
C11 B11 B13 121.6(5) . . ?
B9 B11 B13 109.4(5) . . ?
B8 B11 B13 58.7(4) . . ?
B12 B11 B13 59.5(4) . . ?
C11 B11 B5 118.0(5) . . ?
B9 B11 B5 65.5(4) . . ?
B8 B11 B5 64.4(4) . . ?
B12 B11 B5 111.6(4) . . ?
B13 B11 B5 110.7(4) . . ?
C12 B12 C6 121.5(5) . . ?
C12 B12 B9 119.1(5) . . ?
C6 B12 B9 59.2(3) . . ?
C12 B12 B13 122.9(5) . . ?
C6 B12 B13 106.9(4) . . ?
B9 B12 B13 110.5(5) . . ?
C12 B12 B11 125.8(5) . . ?
C6 B12 B11 103.4(4) . . ?
B9 B12 B11 59.1(4) . . ?
B13 B12 B11 60.9(4) . . ?
C12 B12 B10 121.6(5) . . ?
C6 B12 B10 59.1(3) . . ?
B9 B12 B10 108.7(4) . . ?
B13 B12 B10 60.1(4) . . ?
B11 B12 B10 106.4(5) . . ?
C13 B13 B8 121.5(6) . . ?
C13 B13 B7 121.8(6) . . ?
B8 B13 B7 59.3(4) . . ?
C13 B13 B12 119.5(6) . . ?
B8 B13 B12 109.4(5) . . ?
B7 B13 B12 110.9(4) . . ?
C13 B13 B10 122.3(6) . . ?
B8 B13 B10 108.4(4) . . ?
B7 B13 B10 61.8(4) . . ?
B12 B13 B10 60.5(4) . . ?
C13 B13 B11 123.3(5) . . ?
B8 B13 B11 59.1(4) . . ?
B7 B13 B11 105.9(5) . . ?
B12 B13 B11 59.6(4) . . ?
B10 B13 B11 105.7(4) . . ?

loop_
_geom_bond_atom_site_label_1
_geom_bond_atom_site_label_2
_geom_bond_distance
_geom_bond_site_symmetry_2
_geom_bond_publ_flag
Co4 C1 2.000(5) . ?
Co4 C23 2.022(5) . ?
Co4 C24 2.031(5) . ?
Co4 C22 2.039(5) . ?
Co4 C21 2.075(5) . ?
Co4 C20 2.104(5) . ?
Co4 B7 2.155(6) . ?
Co4 B2 2.169(6) . ?
Co4 B10 2.171(6) . ?
Co4 C6 2.177(5) . ?
Co4 B3 2.239(7) . ?
C1 B2 1.516(8) . ?
C1 B3 1.529(8) . ?
C1 B5 1.756(7) . ?
C2 B2 1.586(8) . ?
C3 B3 1.608(9) . ?
C5 B5 1.581(9) . ?
C6 B12 1.674(8) . ?
C6 B9 1.686(9) . ?
C6 B2 1.708(8) . ?
C6 B10 1.715(8) . ?
C9 B9 1.598(8) . ?
C10 B10 1.589(9) . ?
C11 B11 1.611(8) . ?
C12 B12 1.593(8) . ?
C13 B13 1.590(9) . ?
C20 C21 1.406(7) . ?
C20 C24 1.423(8) . ?
C20 C25 1.488(8) . ?
C21 C22 1.394(7) . ?
C22 C23 1.406(7) . ?
C23 C24 1.396(8) . ?
C25 C26 1.517(7) . ?
C26 C27 1.515(8) . ?
C27 C28 1.506(8) . ?
B2 B9 1.857(8) . ?
B2 B5 2.125(9) . ?
B3 B8 1.780(9) . ?
B3 B7 1.810(10) . ?
B3 B5 2.005(8) . ?
B5 B11 1.813(9) . ?
B5 B8 1.897(9) . ?
B5 B9 1.920(10) . ?
B7 B8 1.729(9) . ?
B7 B13 1.753(9) . ?
B7 B10 1.818(10) . ?
B8 B13 1.739(11) . ?
B8 B11 1.746(9) . ?
B9 B11 1.733(9) . ?
B9 B12 1.735(10) . ?
B10 B13 1.789(9) . ?
B10 B12 1.795(9) . ?
B11 B12 1.777(10) . ?
B11 B13 1.800(10) . ?
B12 B13 1.775(10) . ?
